data_4512483
loop_
_publ_author_name
'Kim, Young-Il'
'Paik, Younkee'
'Avdeev, Maxim'

_publ_section_title
;
 Intercalation Route to Complex Perovskites AM0.2Ta0.8O2.8N0.2(A = Sr, Ba;
 M = Li, Na): Neutron Diffraction and Nuclear Magnetic Resonance Study
;
_journal_issue 1
_journal_name_full 'Crystal Growth &amp; Design'
_journal_page_first 53
_journal_paper_doi 10.1021/cg500739s
_journal_volume 15
_journal_year 2015
_chemical_formula_sum 'N0.2 Na0.19 O2.8 Sr Ta0.81'
_chemical_formula_weight 285.98
_chemical_name_systematic ' ?'
_space_group_IT_number 140
_symmetry_cell_setting tetragonal
_symmetry_space_group_name_Hall '-I 4 2c'
_symmetry_space_group_name_H-M 'I 4/m c m'
_audit_creation_date 2014-05-09T10:11
_audit_creation_method 'from EXP file using GSAS2CIF'
_audit_update_record ' 2014-05-09T10:11  Initial CIF as created by GSAS2CIF'
_cell_angle_alpha 90.0
_cell_angle_beta 90.0
_cell_angle_gamma 90.0
_cell_formula_units_Z 4
_cell_length_a 5.7216(6)
_cell_length_b 5.7216
_cell_length_c 8.0923(10)
_cell_volume 264.92(4)
_computing_structure_refinement GSAS
_pd_block_id 2014-05-09T10:11|SNTON_phase1|||
_pd_phase_name Tet
_refine_ls_goodness_of_fit_all 1.48
_refine_ls_matrix_type full
_refine_ls_number_parameters 31
_refine_ls_number_restraints 0
_refine_ls_shift/su_max 7.60
_refine_ls_shift/su_mean 0.25
_cod_data_source_file cg500739s_si_003.cif
_cod_data_source_block SNTON_phase_1
_cod_depositor_comments 'Adding full bibliography for 4512482--4512485.cif.'
_cod_original_cell_volume 264.914(29)
_cod_original_formula_sum 'N0.20 Na0.19 O2.80 Sr Ta0.81'
_cod_database_code 4512483

loop_
_symmetry_equiv_pos_site_id
_symmetry_equiv_pos_as_xyz
1 +x,+y,+z
2 -y,+x,+z
3 -x,-y,+z
4 +y,-x,+z
5 -x,+y,+z+1/2
6 -y,-x,+z+1/2
7 +x,-y,+z+1/2
8 +y,+x,+z+1/2
-1 -x,-y,-z
-2 +y,-x,-z
-3 +x,+y,-z
-4 -y,+x,-z
-5 +x,-y,-z+1/2
-6 +y,+x,-z+1/2
-7 -x,+y,-z+1/2
-8 -y,-x,-z+1/2
101 +x+1/2,+y+1/2,+z+1/2
102 -y+1/2,+x+1/2,+z+1/2
103 -x+1/2,-y+1/2,+z+1/2
104 +y+1/2,-x+1/2,+z+1/2
105 -x+1/2,+y+1/2,+z
106 -y+1/2,-x+1/2,+z
107 +x+1/2,-y+1/2,+z
108 +y+1/2,+x+1/2,+z
-101 -x+1/2,-y+1/2,-z+1/2
-102 +y+1/2,-x+1/2,-z+1/2
-103 +x+1/2,+y+1/2,-z+1/2
-104 -y+1/2,+x+1/2,-z+1/2
-105 +x+1/2,-y+1/2,-z
-106 +y+1/2,+x+1/2,-z
-107 -x+1/2,+y+1/2,-z
-108 -y+1/2,-x+1/2,-z

loop_
_atom_site_type_symbol
_atom_site_label
_atom_site_fract_x
_atom_site_fract_y
_atom_site_fract_z
_atom_site_occupancy
_atom_site_thermal_displace_type
_atom_site_U_iso_or_equiv
_atom_site_symmetry_multiplicity
Sr Sr 0.0 0.5 0.25 1.0 Uiso 0.01911 4
Na Na 0.0 0.0 0.0 0.19113 Uiso 0.00821 4
Ta Ta 0.0 0.0 0.0 0.80887 Uiso 0.00821 4
O O1 0.0 0.0 0.25 0.8 Uiso 0.02007 4
N N1 0.0 0.0 0.25 0.2 Uiso 0.02007 4
O O2 0.7709 0.2709 0.0 1.0 Uiso 0.02007 8

loop_
_atom_type_symbol
_atom_type_number_in_cell
Sr 4.0
Na 0.765
Ta 3.235
O 11.2
N 0.8
